data_2214816
loop_
_publ_author_name
'Chen, Kun'
'Zhang, Ying-Lao'
'Feng, Ming-Qian'
'Liu, Chang-Hong'

_publ_section_title
<i>trans</i>-Bis{2-[3-(cyclohexylamino)propyliminomethyl]phenolato-\k^2^<i>N</i>,<i>O</i>}bis(thiocyanato-\k<i>N</i>)iron(II)
_journal_coeditor_code OM2128
_journal_issue 8
_journal_name_full 'Acta Crystallographica Section E'
_journal_page_first m2033
_journal_page_last m2033
_journal_paper_doi 10.1107/S1600536807031066
_journal_volume 63
_journal_year 2007
_chemical_formula_iupac '[Fe (N C S)2 (C32 H46 N4 O2)2]'
_chemical_formula_sum 'C34 H48 Fe N6 O2 S2'
_chemical_formula_weight 692.75
_chemical_name_systematic
;
trans-Bis{2-[3-(cyclohexylamino)propyliminomethyl]phenolato-
\k^2^N,O}bis(thiocyanato-\kN)iron(II)
;
_space_group_IT_number 14
_symmetry_cell_setting monoclinic
_symmetry_space_group_name_Hall '-P 2ybc'
_symmetry_space_group_name_H-M 'P 1 21/c 1'
_atom_sites_solution_hydrogens geom
_atom_sites_solution_primary direct
_atom_sites_solution_secondary difmap
_audit_creation_method SHELXL-97
_cell_angle_alpha 90.00
_cell_angle_beta 96.899(13)
_cell_angle_gamma 90.00
_cell_formula_units_Z 2
_cell_length_a 10.912(7)
_cell_length_b 7.797(5)
_cell_length_c 20.778(13)
_cell_measurement_reflns_used 1885
_cell_measurement_temperature 293(2)
_cell_measurement_theta_max 27.01
_cell_measurement_theta_min 3.36
_cell_volume 1755.0(19)
_computing_cell_refinement 'SAINT (Siemens, 1996)'
_computing_data_collection 'SMART (Siemens, 1996)'
_computing_data_reduction SAINT
_computing_molecular_graphics 'SHELXTL (Sheldrick, 1997b)'
_computing_publication_material SHELXTL
_computing_structure_refinement 'SHELXL97 (Sheldrick, 1997a)'
_computing_structure_solution 'SHELXS97 (Sheldrick, 1997a)'
_diffrn_ambient_temperature 293(2)
_diffrn_measured_fraction_theta_full 0.962
_diffrn_measured_fraction_theta_max 0.962
_diffrn_measurement_device_type 'Bruker APEX area-detector'
_diffrn_measurement_method '\f and \w'
_diffrn_radiation_monochromator graphite
_diffrn_radiation_source 'fine-focus sealed tube'
_diffrn_radiation_type MoK\a
_diffrn_radiation_wavelength 0.71073
_diffrn_reflns_av_R_equivalents 0.1013
_diffrn_reflns_av_sigmaI/netI 0.1478
_diffrn_reflns_limit_h_max 12
_diffrn_reflns_limit_h_min -10
_diffrn_reflns_limit_k_max 7
_diffrn_reflns_limit_k_min -9
_diffrn_reflns_limit_l_max 24
_diffrn_reflns_limit_l_min -12
_diffrn_reflns_number 7131
_diffrn_reflns_theta_full 25.02
_diffrn_reflns_theta_max 25.02
_diffrn_reflns_theta_min 1.88
_exptl_absorpt_coefficient_mu 0.588
_exptl_absorpt_correction_T_max 0.9170
_exptl_absorpt_correction_T_min 0.8434
_exptl_absorpt_correction_type multi-scan
_exptl_absorpt_process_details '(SADABS; Sheldrick, 1996)'
_exptl_crystal_colour red
_exptl_crystal_density_diffrn 1.311
_exptl_crystal_density_method 'not measured'
_exptl_crystal_description prism
_exptl_crystal_F_000 736
_exptl_crystal_size_max 0.30
_exptl_crystal_size_mid 0.20
_exptl_crystal_size_min 0.15
_refine_diff_density_max 0.514
_refine_diff_density_min -0.562
_refine_ls_extinction_method none
_refine_ls_goodness_of_fit_ref 0.852
_refine_ls_hydrogen_treatment constr
_refine_ls_matrix_type full
_refine_ls_number_parameters 205
_refine_ls_number_reflns 2975
_refine_ls_number_restraints 0
_refine_ls_restrained_S_all 0.852
_refine_ls_R_factor_all 0.1347
_refine_ls_R_factor_gt 0.0624
_refine_ls_shift/su_max 0.001
_refine_ls_shift/su_mean 0.000
_refine_ls_structure_factor_coef Fsqd
_refine_ls_weighting_details 'calc w=1/[\s^2^(Fo^2^)+(0.0924P)^2^] where P=(Fo^2^+2Fc^2^)/3'
_refine_ls_weighting_scheme calc
_refine_ls_wR_factor_gt 0.1415
_refine_ls_wR_factor_ref 0.1977
_reflns_number_gt 1337
_reflns_number_total 2975
_reflns_threshold_expression I>2\s(I)
_cod_data_source_file om2128.cif
_cod_data_source_block I
_cod_original_cell_volume 1755.1(19)
_cod_original_sg_symbol_H-M 'P 21/c'
_cod_database_code 2214816
_cod_database_fobs_code 2214816

loop_
_symmetry_equiv_pos_as_xyz
'x, y, z'
'-x, y+1/2, -z+1/2'
'-x, -y, -z'
'x, -y-1/2, z-1/2'

loop_
_atom_site_type_symbol
_atom_site_label
_atom_site_fract_x
_atom_site_fract_y
_atom_site_fract_z
_atom_site_U_iso_or_equiv
_atom_site_adp_type
_atom_site_calc_flag
_atom_site_refinement_flags
_atom_site_occupancy
Fe Fe1 0.0000 0.5000 1.0000 0.0428(4) Uani d S 1
N N1 0.0966(4) 0.6470(7) 1.0731(3) 0.0574(14) Uani d . 1
N N2 0.2901(4) 0.7562(6) 0.9480(2) 0.0560(14) Uani d . 1
H H2A 0.2919 0.8702 0.9415 0.067 Uiso calc R 1
H H2B 0.2109 0.7221 0.9397 0.067 Uiso calc R 1
N N3 -0.1560(5) 0.6574(7) 1.0106(3) 0.0685(16) Uani d . 1
O O1 -0.0527(4) 0.3417(5) 1.0693(2) 0.0609(12) Uani d . 1
S S1 -0.32276(16) 0.8260(2) 1.08020(10) 0.0731(6) Uani d . 1
C C1 0.1231(5) 0.5937(10) 1.1321(4) 0.0647(19) Uani d . 1
H H1 0.1627 0.6719 1.1614 0.078 Uiso calc R 1
C C2 0.0982(5) 0.4266(10) 1.1577(3) 0.0590(18) Uani d . 1
C C3 0.0147(5) 0.3076(9) 1.1257(3) 0.0578(17) Uani d . 1
C C4 0.0015(6) 0.1509(9) 1.1568(3) 0.0629(18) Uani d . 1
H H4 -0.0515 0.0686 1.1366 0.075 Uiso calc R 1
C C5 0.0640(7) 0.1157(11) 1.2159(4) 0.073(2) Uani d . 1
H H5 0.0534 0.0101 1.2353 0.088 Uiso calc R 1
C C6 0.1438(7) 0.2356(12) 1.2477(4) 0.081(2) Uani d . 1
H H6 0.1856 0.2120 1.2884 0.097 Uiso calc R 1
C C7 0.1591(6) 0.3859(11) 1.2186(3) 0.069(2) Uani d . 1
H H7 0.2126 0.4663 1.2398 0.083 Uiso calc R 1
C C8 0.1343(6) 0.8239(9) 1.0603(3) 0.0663(19) Uani d . 1
H H8A 0.1064 0.8995 1.0927 0.080 Uiso calc R 1
H H8B 0.0944 0.8596 1.0182 0.080 Uiso calc R 1
C C9 0.2736(6) 0.8421(9) 1.0616(3) 0.073(2) Uani d . 1
H H9A 0.2916 0.9589 1.0497 0.087 Uiso calc R 1
H H9B 0.3117 0.8241 1.1057 0.087 Uiso calc R 1
C C10 0.3333(6) 0.7209(9) 1.0174(3) 0.0674(19) Uani d . 1
H H10A 0.4223 0.7337 1.0249 0.081 Uiso calc R 1
H H10B 0.3134 0.6035 1.0275 0.081 Uiso calc R 1
C C11 0.3644(5) 0.6695(8) 0.8995(3) 0.0569(17) Uani d . 1
H H11 0.3747 0.5482 0.9114 0.068 Uiso calc R 1
C C12 0.4912(6) 0.7514(11) 0.9035(4) 0.095(3) Uani d . 1
H H12A 0.5350 0.7344 0.9464 0.114 Uiso calc R 1
H H12B 0.4828 0.8738 0.8958 0.114 Uiso calc R 1
C C13 0.5644(7) 0.6705(14) 0.8526(4) 0.111(3) Uani d . 1
H H13A 0.6433 0.7284 0.8536 0.134 Uiso calc R 1
H H13B 0.5805 0.5510 0.8635 0.134 Uiso calc R 1
C C14 0.4981(7) 0.6816(11) 0.7869(4) 0.092(3) Uani d . 1
H H14A 0.5451 0.6231 0.7568 0.110 Uiso calc R 1
H H14B 0.4902 0.8010 0.7740 0.110 Uiso calc R 1
C C15 0.3731(7) 0.6032(12) 0.7838(4) 0.098(3) Uani d . 1
H H15A 0.3815 0.4807 0.7912 0.118 Uiso calc R 1
H H15B 0.3295 0.6204 0.7408 0.118 Uiso calc R 1
C C16 0.2983(6) 0.6799(11) 0.8336(3) 0.083(2) Uani d . 1
H H16A 0.2804 0.7990 0.8228 0.099 Uiso calc R 1
H H16B 0.2204 0.6193 0.8322 0.099 Uiso calc R 1
C C17 -0.2235(6) 0.7290(8) 1.0391(3) 0.0538(16) Uani d . 1

loop_
_atom_site_aniso_label
_atom_site_aniso_U_11
_atom_site_aniso_U_22
_atom_site_aniso_U_33
_atom_site_aniso_U_12
_atom_site_aniso_U_13
_atom_site_aniso_U_23
Fe1 0.0333(7) 0.0486(8) 0.0487(7) -0.0031(5) 0.0143(5) -0.0059(6)
N1 0.045(3) 0.065(4) 0.066(4) -0.003(3) 0.021(3) -0.013(3)
N2 0.046(3) 0.053(3) 0.070(4) -0.006(2) 0.010(3) -0.007(3)
N3 0.054(4) 0.068(4) 0.084(4) 0.005(3) 0.012(3) -0.011(3)
O1 0.052(3) 0.069(3) 0.063(3) -0.014(2) 0.009(2) -0.002(2)
S1 0.0683(12) 0.0581(12) 0.0974(15) 0.0042(9) 0.0287(10) -0.0034(11)
C1 0.050(4) 0.084(6) 0.061(5) -0.001(4) 0.010(4) -0.027(4)
C2 0.044(4) 0.070(5) 0.065(5) -0.006(3) 0.017(4) -0.015(4)
C3 0.037(4) 0.075(5) 0.065(5) 0.008(3) 0.021(3) -0.008(4)
C4 0.050(4) 0.063(5) 0.079(5) 0.005(3) 0.019(4) 0.004(4)
C5 0.062(5) 0.086(6) 0.076(5) 0.015(4) 0.022(4) 0.019(5)
C6 0.070(5) 0.100(7) 0.073(5) 0.016(5) 0.014(4) 0.004(5)
C7 0.052(4) 0.094(6) 0.061(5) 0.005(4) 0.005(4) -0.011(4)
C8 0.074(5) 0.055(5) 0.073(5) -0.004(3) 0.026(4) -0.015(4)
C9 0.077(5) 0.067(5) 0.077(5) -0.023(4) 0.021(4) -0.009(4)
C10 0.053(4) 0.084(6) 0.065(5) -0.009(4) 0.006(3) -0.001(4)
C11 0.050(4) 0.049(4) 0.075(5) 0.004(3) 0.022(3) -0.002(3)
C12 0.045(4) 0.140(8) 0.101(6) -0.007(4) 0.020(4) -0.031(6)
C13 0.055(5) 0.165(10) 0.119(8) -0.012(5) 0.032(5) -0.043(7)
C14 0.082(6) 0.086(6) 0.116(7) -0.012(4) 0.046(5) -0.005(5)
C15 0.072(6) 0.137(8) 0.089(6) 0.007(5) 0.021(5) -0.029(6)
C16 0.062(5) 0.118(7) 0.072(5) 0.011(4) 0.021(4) -0.013(5)
C17 0.059(4) 0.041(4) 0.061(4) -0.001(3) 0.006(3) -0.001(3)

loop_
_atom_type_symbol
_atom_type_description
_atom_type_scat_dispersion_real
_atom_type_scat_dispersion_imag
_atom_type_scat_source
Fe Fe 0.3463 0.8444 'International Tables Vol C Tables 4.2.6.8 and 6.1.1.4'
N N 0.0061 0.0033 'International Tables Vol C Tables 4.2.6.8 and 6.1.1.4'
H H 0.0000 0.0000 'International Tables Vol C Tables 4.2.6.8 and 6.1.1.4'
O O 0.0106 0.0060 'International Tables Vol C Tables 4.2.6.8 and 6.1.1.4'
S S 0.1246 0.1234 'International Tables Vol C Tables 4.2.6.8 and 6.1.1.4'
C C 0.0033 0.0016 'International Tables Vol C Tables 4.2.6.8 and 6.1.1.4'

loop_
_geom_angle_atom_site_label_1
_geom_angle_atom_site_label_2
_geom_angle_atom_site_label_3
_geom_angle_site_symmetry_1
_geom_angle_site_symmetry_3
_geom_angle
O1 Fe1 O1 3_567 . 180.0000(10)
O1 Fe1 N1 3_567 3_567 88.8(2)
O1 Fe1 N1 . 3_567 91.2(2)
O1 Fe1 N1 3_567 . 91.2(2)
O1 Fe1 N1 . . 88.8(2)
N1 Fe1 N1 3_567 . 180.0000(10)
O1 Fe1 N3 3_567 . 91.2(2)
O1 Fe1 N3 . . 88.8(2)
N1 Fe1 N3 3_567 . 93.0(2)
N1 Fe1 N3 . . 87.0(2)
O1 Fe1 N3 3_567 3_567 88.8(2)
O1 Fe1 N3 . 3_567 91.2(2)
N1 Fe1 N3 3_567 3_567 87.0(2)
N1 Fe1 N3 . 3_567 93.0(2)
N3 Fe1 N3 . 3_567 180.000(3)
C1 N1 C8 . . 115.9(6)
C1 N1 Fe1 . . 123.3(5)
C8 N1 Fe1 . . 120.8(4)
C10 N2 C11 . . 115.2(5)
C10 N2 H2A . . 108.5
C11 N2 H2A . . 108.5
C10 N2 H2B . . 108.5
C11 N2 H2B . . 108.5
H2A N2 H2B . . 107.5
C17 N3 Fe1 . . 155.0(5)
C3 O1 Fe1 . . 124.8(4)
N1 C1 C2 . . 127.4(6)
N1 C1 H1 . . 116.3
C2 C1 H1 . . 116.3
C7 C2 C3 . . 119.3(7)
C7 C2 C1 . . 116.7(6)
C3 C2 C1 . . 124.0(7)
O1 C3 C4 . . 120.3(6)
O1 C3 C2 . . 122.7(7)
C4 C3 C2 . . 117.0(7)
C5 C4 C3 . . 121.8(7)
C5 C4 H4 . . 119.1
C3 C4 H4 . . 119.1
C4 C5 C6 . . 120.7(8)
C4 C5 H5 . . 119.6
C6 C5 H5 . . 119.6
C7 C6 C5 . . 118.7(8)
C7 C6 H6 . . 120.7
C5 C6 H6 . . 120.7
C6 C7 C2 . . 122.5(7)
C6 C7 H7 . . 118.7
C2 C7 H7 . . 118.7
N1 C8 C9 . . 112.6(5)
N1 C8 H8A . . 109.1
C9 C8 H8A . . 109.1
N1 C8 H8B . . 109.1
C9 C8 H8B . . 109.1
H8A C8 H8B . . 107.8
C10 C9 C8 . . 115.5(5)
C10 C9 H9A . . 108.4
C8 C9 H9A . . 108.4
C10 C9 H9B . . 108.4
C8 C9 H9B . . 108.4
H9A C9 H9B . . 107.5
N2 C10 C9 . . 111.2(6)
N2 C10 H10A . . 109.4
C9 C10 H10A . . 109.4
N2 C10 H10B . . 109.4
C9 C10 H10B . . 109.4
H10A C10 H10B . . 108.0
C16 C11 C12 . . 111.6(6)
C16 C11 N2 . . 110.5(5)
C12 C11 N2 . . 109.4(5)
C16 C11 H11 . . 108.4
C12 C11 H11 . . 108.4
N2 C11 H11 . . 108.4
C11 C12 C13 . . 109.7(6)
C11 C12 H12A . . 109.7
C13 C12 H12A . . 109.7
C11 C12 H12B . . 109.7
C13 C12 H12B . . 109.7
H12A C12 H12B . . 108.2
C14 C13 C12 . . 112.1(7)
C14 C13 H13A . . 109.2
C12 C13 H13A . . 109.2
C14 C13 H13B . . 109.2
C12 C13 H13B . . 109.2
H13A C13 H13B . . 107.9
C13 C14 C15 . . 111.3(7)
C13 C14 H14A . . 109.4
C15 C14 H14A . . 109.4
C13 C14 H14B . . 109.4
C15 C14 H14B . . 109.4
H14A C14 H14B . . 108.0
C14 C15 C16 . . 112.0(7)
C14 C15 H15A . . 109.2
C16 C15 H15A . . 109.2
C14 C15 H15B . . 109.2
C16 C15 H15B . . 109.2
H15A C15 H15B . . 107.9
C11 C16 C15 . . 111.7(6)
C11 C16 H16A . . 109.3
C15 C16 H16A . . 109.3
C11 C16 H16B . . 109.3
C15 C16 H16B . . 109.3
H16A C16 H16B . . 107.9
N3 C17 S1 . . 178.1(6)

loop_
_geom_bond_atom_site_label_1
_geom_bond_atom_site_label_2
_geom_bond_site_symmetry_2
_geom_bond_distance
Fe1 O1 3_567 2.031(4)
Fe1 O1 . 2.031(4)
Fe1 N1 3_567 2.085(5)
Fe1 N1 . 2.085(5)
Fe1 N3 . 2.132(6)
Fe1 N3 3_567 2.132(6)
N1 C1 . 1.294(8)
N1 C8 . 1.472(8)
N2 C10 . 1.488(7)
N2 C11 . 1.524(7)
N2 H2A . 0.9000
N2 H2B . 0.9000
N3 C17 . 1.143(7)
O1 C3 . 1.333(7)
S1 C17 . 1.643(8)
C1 C2 . 1.445(10)
C1 H1 . 0.9300
C2 C7 . 1.393(9)
C2 C3 . 1.410(9)
C3 C4 . 1.398(9)
C4 C5 . 1.359(9)
C4 H4 . 0.9300
C5 C6 . 1.389(10)
C5 H5 . 0.9300
C6 C7 . 1.339(9)
C6 H6 . 0.9300
C7 H7 . 0.9300
C8 C9 . 1.524(9)
C8 H8A . 0.9700
C8 H8B . 0.9700
C9 C10 . 1.519(9)
C9 H9A . 0.9700
C9 H9B . 0.9700
C10 H10A . 0.9700
C10 H10B . 0.9700
C11 C16 . 1.472(9)
C11 C12 . 1.517(8)
C11 H11 . 0.9800
C12 C13 . 1.535(10)
C12 H12A . 0.9700
C12 H12B . 0.9700
C13 C14 . 1.468(11)
C13 H13A . 0.9700
C13 H13B . 0.9700
C14 C15 . 1.488(9)
C14 H14A . 0.9700
C14 H14B . 0.9700
C15 C16 . 1.516(9)
C15 H15A . 0.9700
C15 H15B . 0.9700
C16 H16A . 0.9700
C16 H16B . 0.9700

loop_
_geom_hbond_atom_site_label_D
_geom_hbond_atom_site_label_H
_geom_hbond_atom_site_label_A
_geom_hbond_site_symmetry_A
_geom_hbond_distance_DH
_geom_hbond_distance_HA
_geom_hbond_distance_DA
_geom_hbond_angle_DHA
N2 H2B O1 3_567 0.90 1.79 2.683(6) 174.8
N2 H2A S1 3_577 0.90 2.44 3.337(6) 172.7

loop_
_geom_torsion_atom_site_label_1
_geom_torsion_atom_site_label_2
_geom_torsion_atom_site_label_3
_geom_torsion_atom_site_label_4
_geom_torsion_site_symmetry_1
_geom_torsion
O1 Fe1 N1 C1 3_567 -164.6(5)
O1 Fe1 N1 C1 . 15.4(5)
N1 Fe1 N1 C1 3_567 -13E1(9)
N3 Fe1 N1 C1 . 104.3(5)
N3 Fe1 N1 C1 3_567 -75.7(5)
O1 Fe1 N1 C8 3_567 18.1(4)
O1 Fe1 N1 C8 . -161.9(4)
N1 Fe1 N1 C8 3_567 6E1(9)
N3 Fe1 N1 C8 . -73.0(4)
N3 Fe1 N1 C8 3_567 107.0(4)
O1 Fe1 N3 C17 3_567 -136.2(13)
O1 Fe1 N3 C17 . 43.8(13)
N1 Fe1 N3 C17 3_567 135.0(13)
N1 Fe1 N3 C17 . -45.0(13)
N3 Fe1 N3 C17 3_567 -89(10)
O1 Fe1 O1 C3 3_567 -8E1(10)
N1 Fe1 O1 C3 3_567 148.0(5)
N1 Fe1 O1 C3 . -32.0(5)
N3 Fe1 O1 C3 . -119.1(5)
N3 Fe1 O1 C3 3_567 60.9(5)
C8 N1 C1 C2 . -179.3(6)
Fe1 N1 C1 C2 . 3.3(9)
N1 C1 C2 C7 . 166.0(6)
N1 C1 C2 C3 . -15.8(10)
Fe1 O1 C3 C4 . -151.8(4)
Fe1 O1 C3 C2 . 30.4(8)
C7 C2 C3 O1 . 175.7(5)
C1 C2 C3 O1 . -2.5(9)
C7 C2 C3 C4 . -2.1(9)
C1 C2 C3 C4 . 179.7(5)
O1 C3 C4 C5 . -176.5(6)
C2 C3 C4 C5 . 1.3(9)
C3 C4 C5 C6 . 0.2(10)
C4 C5 C6 C7 . -0.9(11)
C5 C6 C7 C2 . 0.1(11)
C3 C2 C7 C6 . 1.5(10)
C1 C2 C7 C6 . 179.8(6)
C1 N1 C8 C9 . 71.6(7)
Fe1 N1 C8 C9 . -110.9(5)
N1 C8 C9 C10 . 54.0(8)
C11 N2 C10 C9 . 167.1(5)
C8 C9 C10 N2 . 65.0(8)
C10 N2 C11 C16 . 167.1(6)
C10 N2 C11 C12 . -69.7(7)
C16 C11 C12 C13 . -54.8(9)
N2 C11 C12 C13 . -177.4(6)
C11 C12 C13 C14 . 55.3(10)
C12 C13 C14 C15 . -55.6(11)
C13 C14 C15 C16 . 54.6(10)
C12 C11 C16 C15 . 55.0(9)
N2 C11 C16 C15 . 176.9(6)
C14 C15 C16 C11 . -54.5(10)
Fe1 N3 C17 S1 . -81(19)
